data_4310547
loop_
_publ_author_name
'Gregory M. Ferrence'
'Eugenio Sim\'on-Manso'
'Brian K. Breedlove'
'Leah Meeuwenberg'
'Clifford P. Kubiak'

_publ_contact_author_address
; 
9500 gilman drive 
La Jolla CA 92093-0358 
USA 
;
_publ_contact_author_email ckubiak@ucsd.edu
_publ_contact_author_name 'Clifford P. Kubiak'
_publ_section_title
;
 Structural, Spectroscopic, and Electrochemical Studies of the Complexes
 [Ni2(\m-CNR)(CNR)2(\m-dppm)2]n+ (n= 0, 1, 2): Unusual Examples of
 Nickel(0)-Nickel(I) and Nickel(0)-Nickel(II) Mixed Valency
;
_journal_name_full 'Inorganic Chemistry'
_journal_page_first 1071
_journal_page_last 1081
_journal_paper_doi 10.1021/ic035021j
_journal_volume 43
_journal_year 2004
_chemical_formula_sum 'C66 H74 Cl2 F12 N3 Ni2 P6'
_chemical_formula_weight 1511.42
_chemical_name_common Ni2(m-dppm)2(m-CNterBu)(CNterBu)2(PF6)2
_chemical_name_systematic
; 
(\m~2~-terbutylisocianide)bis(terbutylisocianide) 
(bis(\m~2~-bis(diphenylphosphino) 
methane)-di-nickel bis(hexafluorophosphate) 
;
_space_group_IT_number 15
_symmetry_cell_setting monoclinic
_symmetry_space_group_name_Hall '-C 2yc'
_symmetry_space_group_name_H-M 'C 1 2/c 1'
_atom_sites_solution_hydrogens geom
_atom_sites_solution_primary direct
_atom_sites_solution_secondary difmap
_audit_creation_method SHELXL-97
_cell_angle_alpha 90.00
_cell_angle_beta 102.58(5)
_cell_angle_gamma 90.00
_cell_formula_units_Z 8
_cell_length_a 22.050(10)
_cell_length_b 16.340(10)
_cell_length_c 40.280(30)
_cell_measurement_temperature 186(2)
_cell_volume 14164(15)
_computing_cell_refinement 'Siemens XSCANS'
_computing_data_collection 'Siemens XSCANS'
_computing_data_reduction 'Siemens SHELXTL'
_computing_molecular_graphics 'Siemens SHELXTL'
_computing_publication_material 'Siemens SHELXTL'
_computing_structure_refinement 'SHELXL-93 (Sheldrick, 1993)'
_computing_structure_solution 'SHELXS-86 (Sheldrick, 1990)'
_diffrn_ambient_temperature 186(2)
_diffrn_measurement_device 'Siemens P4'
_diffrn_measurement_method '\w scans'
_diffrn_radiation_monochromator graphite
_diffrn_radiation_source 'fine-focus sealed tube'
_diffrn_radiation_type MoK\a
_diffrn_radiation_wavelength 0.71073
_diffrn_reflns_av_R_equivalents 0.0493
_diffrn_reflns_av_sigmaI/netI 0.0439
_diffrn_reflns_limit_h_max 25
_diffrn_reflns_limit_h_min -26
_diffrn_reflns_limit_k_max 18
_diffrn_reflns_limit_k_min 0
_diffrn_reflns_limit_l_max 48
_diffrn_reflns_limit_l_min -38
_diffrn_reflns_number 12114
_diffrn_reflns_theta_max 25.10
_diffrn_reflns_theta_min 1.56
_diffrn_standards_interval_count 197
_diffrn_standards_number 0
_exptl_absorpt_coefficient_mu 0.815
_exptl_absorpt_correction_T_max 0.8203
_exptl_absorpt_correction_T_min 0.6722
_exptl_absorpt_correction_type empirical
_exptl_crystal_density_diffrn 1.418
_exptl_crystal_F_000 6232
_exptl_crystal_size_max 2.00
_exptl_crystal_size_mid 0.60
_exptl_crystal_size_min 0.35
_refine_diff_density_max 0.638
_refine_diff_density_min -0.662
_refine_diff_density_rms 0.084
_refine_ls_extinction_method none
_refine_ls_goodness_of_fit_all 1.049
_refine_ls_goodness_of_fit_obs 1.091
_refine_ls_matrix_type full
_refine_ls_number_parameters 743
_refine_ls_number_reflns 11938
_refine_ls_number_restraints 0
_refine_ls_restrained_S_all 1.138
_refine_ls_restrained_S_obs 1.091
_refine_ls_R_factor_all 0.0812
_refine_ls_R_factor_obs 0.0601
_refine_ls_shift/esd_max 1.097
_refine_ls_shift/esd_mean 0.080
_refine_ls_structure_factor_coef Fsqd
_refine_ls_weighting_details 'w=1/[\s^2^(Fo^2^)+(0.0611P)^2^+90.8432P] where P=(Fo^2^+2Fc^2^)/3'
_refine_ls_weighting_scheme calc
_refine_ls_wR_factor_all 0.1679
_refine_ls_wR_factor_obs 0.1417
_reflns_number_observed 9380
_reflns_number_total 11948
_reflns_observed_criterion >2sigma(I)
_cod_data_source_file ic035021jsi20030902_015739_3.cif
_cod_data_source_block 6(2+)
_cod_depositor_comments
;
The following automatic conversions were performed:
'_symmetry_cell_setting' value 'Monoclinic' changed to 'monoclinic'
according to '/home/saulius/struct/CIF-dictionaries/cif_core.dic'
dictionary named 'cif_core.dic' version 2.4.1 from 2010-06-29.

Automatic conversion script
Id: cif_fix_enum 1527 2010-12-29 10:47:43Z saulius 

The following automatic conversions were performed:

'_refine_ls_weighting_scheme' value 'calc
w=1/[\s^2^(Fo^2^)+(0.0611P)^2^+90.8432P] where P=(Fo^2^+2Fc^2^)/3'
was changed to 'calc'. New tag '_refine_ls_weighting_details' was
created. The value of the new tag was set to
'w=1/[\s^2^(Fo^2^)+(0.0611P)^2^+90.8432P] where P=(Fo^2^+2Fc^2^)/3'.

Automatic conversion script
Id: cif_fix_values 3143 2015-03-26 13:38:13Z robertas 
;
_cod_original_cell_volume 14164.4(151)
_cod_database_code 4310547

loop_
_symmetry_equiv_pos_as_xyz
'x, y, z'
'-x, y, -z+1/2'
'x+1/2, y+1/2, z'
'-x+1/2, y+1/2, -z+1/2'
'-x, -y, -z'
'x, -y, z-1/2'
'-x+1/2, -y+1/2, -z'
'x+1/2, -y+1/2, z-1/2'

loop_
_atom_site_aniso_label
_atom_site_aniso_U_11
_atom_site_aniso_U_22
_atom_site_aniso_U_33
_atom_site_aniso_U_23
_atom_site_aniso_U_13
_atom_site_aniso_U_12
Ni1 0.0184(3) 0.0205(3) 0.0208(3) -0.0015(2) 0.0010(2) -0.0002(2)
Ni2 0.0203(3) 0.0275(3) 0.0245(3) 0.0048(2) -0.0010(2) -0.0044(2)
P1 0.0202(5) 0.0228(6) 0.0207(5) 0.0000(5) 0.0027(4) -0.0004(5)
P2 0.0182(5) 0.0243(6) 0.0240(6) 0.0010(5) 0.0013(4) -0.0016(5)
P3 0.0211(5) 0.0224(6) 0.0217(6) 0.0027(5) 0.0000(4) -0.0009(5)
P4 0.0183(5) 0.0223(6) 0.0218(5) 0.0007(5) 0.0002(4) -0.0018(5)
C12P 0.019(2) 0.026(2) 0.021(2) -0.001(2) -0.003(2) -0.002(2)
C34P 0.020(2) 0.023(2) 0.022(2) 0.002(2) -0.001(2) -0.002(2)
N1 0.031(2) 0.025(2) 0.039(2) -0.002(2) 0.006(2) 0.005(2)
N2 0.031(2) 0.040(3) 0.032(2) -0.011(2) 0.006(2) 0.001(2)
N3 0.032(2) 0.030(2) 0.031(2) 0.005(2) 0.001(2) -0.007(2)
C1 0.015(2) 0.030(3) 0.029(2) -0.002(2) -0.002(2) -0.004(2)
C2 0.022(2) 0.029(3) 0.025(2) -0.005(2) -0.001(2) -0.003(2)
C3 0.025(2) 0.031(3) 0.020(2) 0.001(2) -0.007(2) -0.004(2)
C4 0.038(3) 0.035(3) 0.044(3) 0.012(2) 0.008(2) -0.011(2)
C5 0.044(4) 0.070(5) 0.084(5) 0.022(4) 0.014(3) -0.014(3)
C6 0.102(6) 0.100(6) 0.051(4) 0.023(4) 0.009(4) -0.043(5)
C7 0.092(6) 0.036(4) 0.136(8) 0.026(4) 0.051(6) 0.005(4)
C8 0.047(3) 0.035(3) 0.045(3) -0.012(3) 0.011(3) 0.006(3)
C9 0.076(5) 0.074(5) 0.064(4) -0.023(4) 0.035(4) 0.001(4)
C10 0.059(4) 0.080(5) 0.068(5) -0.048(4) 0.006(3) -0.006(4)
C11 0.136(8) 0.047(4) 0.063(5) -0.008(4) 0.018(5) 0.031(5)
C12 0.031(3) 0.026(3) 0.038(3) -0.005(2) 0.003(2) 0.005(2)
C13 0.049(3) 0.029(3) 0.044(3) -0.007(2) -0.010(3) 0.006(3)
C14 0.055(4) 0.033(3) 0.047(3) 0.004(3) -0.002(3) 0.008(3)
C15 0.041(3) 0.040(3) 0.078(4) -0.014(3) 0.018(3) 0.003(3)
C1A 0.026(2) 0.024(2) 0.022(2) 0.006(2) 0.003(2) 0.004(2)
C2A 0.030(2) 0.035(3) 0.030(2) 0.002(2) 0.007(2) -0.003(2)
C3A 0.030(3) 0.054(4) 0.037(3) 0.001(3) 0.015(2) 0.000(2)
C4A 0.050(3) 0.048(3) 0.036(3) 0.005(3) 0.022(3) 0.012(3)
C5A 0.059(4) 0.041(3) 0.029(3) -0.009(2) 0.011(2) -0.005(3)
C6A 0.038(3) 0.038(3) 0.032(3) -0.007(2) 0.008(2) -0.006(2)
C1B 0.021(2) 0.025(3) 0.027(2) 0.005(2) 0.004(2) 0.004(2)
C2B 0.029(2) 0.035(3) 0.030(3) -0.001(2) 0.005(2) -0.001(2)
C3B 0.046(3) 0.024(3) 0.048(3) 0.002(2) 0.009(3) 0.005(2)
C4B 0.049(3) 0.031(3) 0.054(4) 0.010(3) -0.001(3) 0.015(3)
C5B 0.038(3) 0.041(3) 0.041(3) 0.010(3) -0.008(2) 0.004(3)
C6B 0.031(3) 0.029(3) 0.032(3) 0.000(2) 0.001(2) 0.001(2)
C1C 0.022(2) 0.028(3) 0.029(2) -0.004(2) 0.003(2) 0.001(2)
C2C 0.056(4) 0.051(4) 0.036(3) 0.006(3) 0.014(3) 0.019(3)
C3C 0.063(4) 0.076(5) 0.036(3) 0.000(3) 0.023(3) 0.027(4)
C4C 0.046(3) 0.059(4) 0.041(3) -0.011(3) 0.004(3) 0.023(3)
C5C 0.043(3) 0.039(3) 0.055(4) 0.008(3) 0.012(3) 0.016(3)
C6C 0.027(2) 0.036(3) 0.044(3) 0.007(2) 0.009(2) 0.005(2)
C1D 0.020(2) 0.027(3) 0.024(2) 0.003(2) -0.001(2) -0.003(2)
C2D 0.024(2) 0.035(3) 0.057(3) 0.006(3) 0.003(2) -0.001(2)
C3D 0.024(3) 0.046(4) 0.063(4) 0.000(3) 0.005(2) -0.011(2)
C4D 0.042(3) 0.036(3) 0.041(3) -0.002(2) 0.006(2) -0.017(3)
C5D 0.046(3) 0.027(3) 0.052(3) -0.006(2) 0.012(3) 0.000(2)
C6D 0.027(2) 0.033(3) 0.042(3) -0.004(2) 0.008(2) -0.002(2)
C1E 0.031(2) 0.017(2) 0.029(2) 0.000(2) 0.008(2) -0.003(2)
C2E 0.034(3) 0.038(3) 0.029(3) 0.004(2) -0.001(2) -0.002(2)
C3E 0.063(4) 0.036(3) 0.028(3) 0.001(2) 0.002(3) -0.008(3)
C4E 0.077(4) 0.048(4) 0.032(3) -0.010(3) 0.021(3) -0.016(3)
C5E 0.048(3) 0.059(4) 0.049(3) -0.015(3) 0.027(3) -0.010(3)
C6E 0.033(3) 0.040(3) 0.037(3) -0.007(2) 0.011(2) -0.006(2)
C1F 0.028(2) 0.026(3) 0.026(2) 0.001(2) -0.002(2) 0.003(2)
C2F 0.038(3) 0.035(3) 0.052(3) 0.008(3) 0.009(3) 0.007(2)
C3F 0.044(3) 0.051(4) 0.077(5) 0.001(3) 0.012(3) 0.019(3)
C4F 0.067(4) 0.041(4) 0.054(4) 0.006(3) 0.003(3) 0.028(3)
C5F 0.071(4) 0.029(3) 0.048(3) 0.010(3) 0.005(3) 0.009(3)
C6F 0.048(3) 0.030(3) 0.038(3) 0.006(2) 0.003(2) 0.004(2)
C1G 0.022(2) 0.026(3) 0.031(2) 0.005(2) 0.007(2) -0.001(2)
C2G 0.032(3) 0.033(3) 0.040(3) -0.001(2) 0.011(2) -0.004(2)
C3G 0.048(3) 0.039(3) 0.049(3) -0.012(3) 0.024(3) -0.007(3)
C4G 0.038(3) 0.037(3) 0.076(4) 0.000(3) 0.029(3) 0.004(3)
C5G 0.025(3) 0.050(4) 0.056(4) 0.008(3) 0.006(2) 0.000(2)
C6G 0.024(2) 0.046(3) 0.041(3) 0.002(3) 0.006(2) -0.001(2)
C1H 0.021(2) 0.021(2) 0.030(2) 0.000(2) 0.004(2) -0.003(2)
C2H 0.032(3) 0.035(3) 0.036(3) 0.000(2) -0.001(2) -0.004(2)
C3H 0.042(3) 0.032(3) 0.046(3) -0.011(2) 0.004(2) -0.009(2)
C4H 0.045(3) 0.024(3) 0.055(3) -0.002(3) 0.012(3) -0.003(2)
C5H 0.042(3) 0.033(3) 0.039(3) 0.009(2) 0.007(2) 0.005(2)
C6H 0.032(3) 0.035(3) 0.031(3) 0.002(2) 0.004(2) 0.000(2)
P5 0.0353(8) 0.0356(9) 0.1033(15) 0.0106(9) 0.0223(9) 0.0058(7)
F1 0.044(3) 0.071(3) 0.288(9) -0.005(4) -0.013(4) -0.003(2)
F2 0.048(2) 0.110(4) 0.110(4) 0.022(3) -0.008(2) 0.017(2)
F3 0.095(4) 0.041(3) 0.258(8) 0.033(4) 0.024(4) 0.001(3)
F4 0.105(4) 0.179(6) 0.075(3) -0.014(4) 0.009(3) 0.019(4)
F5 0.070(3) 0.046(2) 0.154(5) 0.005(3) -0.018(3) 0.001(2)
F6 0.234(9) 0.185(8) 0.239(9) 0.024(7) 0.195(8) 0.041(7)
P6 0.0302(10) 0.0505(13) 0.0391(11) 0.000 -0.0014(8) 0.000
F7 0.044(2) 0.060(2) 0.049(2) -0.003(2) -0.0076(15) -0.018(2)
F8 0.069(3) 0.078(3) 0.098(3) 0.022(3) -0.002(2) 0.015(2)
F9 0.059(2) 0.139(4) 0.053(2) -0.012(3) 0.009(2) 0.021(3)
P7 0.0456(12) 0.0490(13) 0.0341(10) 0.000 0.0038(9) 0.000
F10 0.060(2) 0.167(5) 0.051(2) 0.004(3) 0.017(2) -0.002(3)
F11 0.074(7) 0.223(20) 0.074(8) -0.089(11) 0.038(6) -0.067(10)
F12 0.162(20) 0.154(18) 0.136(19) 0.109(14) 0.042(13) 0.074(14)
F13 0.056(6) 0.149(17) 0.059(7) 0.047(8) 0.013(5) 0.035(8)
F14 0.217(26) 0.050(6) 0.201(24) 0.006(8) 0.024(17) -0.063(10)
Cl1 0.0506(10) 0.0711(13) 0.103(2) 0.0068(11) -0.0120(10) 0.0134(9)
Cl2 0.092(2) 0.091(2) 0.098(2) 0.0336(13) 0.0142(13) 0.0222(13)
C1CL 0.071(5) 0.058(5) 0.078(5) 0.006(4) -0.009(4) 0.015(4)

loop_
_atom_site_label
_atom_site_type_symbol
_atom_site_fract_x
_atom_site_fract_y
_atom_site_fract_z
_atom_site_U_iso_or_equiv
_atom_site_thermal_displace_type
_atom_site_occupancy
_atom_site_calc_flag
_atom_site_refinement_flags
_atom_site_disorder_group
Ni1 Ni 0.21703(2) 0.65799(3) 0.110746(14) 0.02039(14) Uani 1 d . .
Ni2 Ni 0.17736(3) 0.56228(4) 0.145680(14) 0.0250(2) Uani 1 d . .
P1 P 0.15787(5) 0.66411(7) 0.05818(3) 0.0215(2) Uani 1 d . .
P2 P 0.09109(5) 0.56476(7) 0.10458(3) 0.0227(3) Uani 1 d . .
P3 P 0.26582(5) 0.58169(7) 0.18451(3) 0.0224(3) Uani 1 d . .
P4 P 0.31206(5) 0.70196(7) 0.13539(3) 0.0214(2) Uani 1 d . .
C12P C 0.0998(2) 0.5837(3) 0.06075(11) 0.0229(9) Uani 1 d . .
H12A H 0.0591(2) 0.6003(3) 0.04663(11) 0.027 Uiso 1 calc R .
H12B H 0.1124(2) 0.5322(3) 0.05121(11) 0.027 Uiso 1 calc R .
C34P C 0.3156(2) 0.6700(3) 0.17987(11) 0.0225(9) Uani 1 d . .
H34A H 0.3592(2) 0.6561(3) 0.19057(11) 0.027 Uiso 1 calc R .
H34B H 0.3034(2) 0.7170(3) 0.19248(11) 0.027 Uiso 1 calc R .
N1 N 0.2528(2) 0.4864(3) 0.09693(11) 0.0319(9) Uani 1 d . .
N2 N 0.1633(2) 0.7790(3) 0.15215(10) 0.0346(10) Uani 1 d . .
N3 N 0.1267(2) 0.4364(3) 0.18619(10) 0.0318(9) Uani 1 d . .
C1 C 0.2376(2) 0.5506(3) 0.10415(11) 0.0259(10) Uani 1 d . .
H1A H 0.2767(2) 0.5560(3) 0.12205(11) 0.031 Uiso 1 calc R .
C2 C 0.1805(2) 0.7310(3) 0.13560(11) 0.0266(10) Uani 1 d . .
C3 C 0.1460(2) 0.4861(3) 0.17162(11) 0.0271(10) Uani 1 d . .
C4 C 0.1019(2) 0.3711(3) 0.20426(14) 0.0391(13) Uani 1 d . .
C5 C 0.0321(3) 0.3742(5) 0.1925(2) 0.066(2) Uani 1 d . .
H5A H 0.0205(3) 0.3634(5) 0.1680(2) 0.099 Uiso 1 calc R .
H5B H 0.0172(3) 0.4286(5) 0.1972(2) 0.099 Uiso 1 calc R .
H5C H 0.0133(3) 0.3328(5) 0.2047(2) 0.099 Uiso 1 calc R .
C6 C 0.1226(4) 0.3872(5) 0.2415(2) 0.085(3) Uani 1 d . .
H6A H 0.1681(4) 0.3845(5) 0.2481(2) 0.128 Uiso 1 calc R .
H6B H 0.1048(4) 0.3459(5) 0.2542(2) 0.128 Uiso 1 calc R .
H6C H 0.1087(4) 0.4417(5) 0.2467(2) 0.128 Uiso 1 calc R .
C7 C 0.1280(4) 0.2921(4) 0.1937(2) 0.084(3) Uani 1 d . .
H7A H 0.1132(4) 0.2842(4) 0.1692(2) 0.126 Uiso 1 calc R .
H7B H 0.1143(4) 0.2463(4) 0.2059(2) 0.126 Uiso 1 calc R .
H7C H 0.1735(4) 0.2948(4) 0.1992(2) 0.126 Uiso 1 calc R .
C8 C 0.1462(3) 0.8456(3) 0.17240(14) 0.0424(13) Uani 1 d . .
C9 C 0.1001(3) 0.8128(5) 0.1922(2) 0.068(2) Uani 1 d . .
H9A H 0.1196(3) 0.7688(5) 0.2074(2) 0.103 Uiso 1 calc R .
H9B H 0.0634(3) 0.7913(5) 0.1763(2) 0.103 Uiso 1 calc R .
H9C H 0.0875(3) 0.8570(5) 0.2057(2) 0.103 Uiso 1 calc R .
C10 C 0.2065(3) 0.8721(5) 0.1970(2) 0.070(2) Uani 1 d . .
H10A H 0.2230(3) 0.8262(5) 0.2119(2) 0.105 Uiso 1 calc R .
H10B H 0.1977(3) 0.9182(5) 0.2108(2) 0.105 Uiso 1 calc R .
H10C H 0.2371(3) 0.8888(5) 0.1840(2) 0.105 Uiso 1 calc R .
C11 C 0.1184(4) 0.9133(4) 0.1487(2) 0.083(3) Uani 1 d . .
H11A H 0.1491(4) 0.9331(4) 0.1364(2) 0.124 Uiso 1 calc R .
H11B H 0.1059(4) 0.9582(4) 0.1619(2) 0.124 Uiso 1 calc R .
H11C H 0.0819(4) 0.8926(4) 0.1325(2) 0.124 Uiso 1 calc R .
C12 C 0.2706(2) 0.4065(3) 0.08580(13) 0.0326(11) Uani 1 d . .
C13 C 0.2234(3) 0.3832(3) 0.05350(14) 0.0439(14) Uani 1 d . .
H13A H 0.1821(3) 0.3780(3) 0.05865(14) 0.066 Uiso 1 calc R .
H13B H 0.2353(3) 0.3309(3) 0.04489(14) 0.066 Uiso 1 calc R .
H13C H 0.2224(3) 0.4257(3) 0.03623(14) 0.066 Uiso 1 calc R .
C14 C 0.2697(3) 0.3449(3) 0.11438(15) 0.0470(14) Uani 1 d . .
H14A H 0.2276(3) 0.3412(3) 0.11843(15) 0.070 Uiso 1 calc R .
H14B H 0.2983(3) 0.3631(3) 0.13522(15) 0.070 Uiso 1 calc R .
H14C H 0.2827(3) 0.2911(3) 0.10777(15) 0.070 Uiso 1 calc R .
C15 C 0.3352(3) 0.4149(4) 0.0783(2) 0.052(2) Uani 1 d . .
H15A H 0.3651(3) 0.4298(4) 0.0992(2) 0.079 Uiso 1 calc R .
H15B H 0.3346(3) 0.4575(4) 0.0611(2) 0.079 Uiso 1 calc R .
H15C H 0.3476(3) 0.3627(4) 0.0698(2) 0.079 Uiso 1 calc R .
C1A C 0.19420(12) 0.6284(2) 0.02398(7) 0.0245(10) Uani 1 d G .
C2A C 0.25283(13) 0.6606(2) 0.02428(7) 0.0312(11) Uani 1 d G .
C3A C 0.28693(11) 0.6319(2) 0.00134(8) 0.0393(13) Uani 1 d G .
C4A C 0.26242(15) 0.5712(2) -0.02188(8) 0.0425(13) Uani 1 d G .
C5A C 0.2038(2) 0.5391(2) -0.02217(7) 0.0423(13) Uani 1 d G .
C6A C 0.16969(12) 0.5677(2) 0.00075(8) 0.0357(12) Uani 1 d G .
H2A H 0.2697(2) 0.7023(2) 0.04027(10) 0.043 Uiso 1 d G .
H3A H 0.32726(14) 0.6540(3) 0.00155(12) 0.043 Uiso 1 d G .
H4A H 0.2859(2) 0.5515(3) -0.03766(11) 0.043 Uiso 1 d G .
H5A H 0.1870(2) 0.4973(3) -0.03814(10) 0.043 Uiso 1 d G .
H6A H 0.12934(14) 0.5457(3) 0.00052(11) 0.043 Uiso 1 d G .
C1B C 0.11078(13) 0.7511(2) 0.03849(7) 0.0246(10) Uani 1 d G .
C2B C 0.11408(13) 0.8253(2) 0.05562(6) 0.0317(11) Uani 1 d G .
C3B C 0.0761(2) 0.88997(15) 0.04160(8) 0.0396(13) Uani 1 d G .
C4B C 0.0348(2) 0.8804(2) 0.01039(9) 0.0466(14) Uani 1 d G .
C5B C 0.03154(14) 0.8062(2) -0.00673(7) 0.0426(13) Uani 1 d G .
C6B C 0.06952(15) 0.7415(2) 0.00729(7) 0.0314(11) Uani 1 d G .
H2B H 0.1425(2) 0.8319(3) 0.07707(8) 0.038 Uiso 1 d G .
H3B H 0.0784(2) 0.9410(2) 0.05339(11) 0.038 Uiso 1 d G .
H4B H 0.0087(2) 0.9249(2) 0.00072(12) 0.038 Uiso 1 d G .
H5B H 0.0031(2) 0.7996(3) -0.02819(8) 0.038 Uiso 1 d G .
H6B H 0.0673(2) 0.6905(2) -0.00449(10) 0.038 Uiso 1 d G .
C1C C 0.03578(13) 0.6398(2) 0.11380(8) 0.0264(10) Uani 1 d G .
C2C C 0.0118(2) 0.6274(2) 0.14265(8) 0.0470(14) Uani 1 d G .
C3C C -0.0331(2) 0.6803(2) 0.14988(8) 0.056(2) Uani 1 d G .
C4C C -0.0540(2) 0.7455(2) 0.12829(9) 0.049(2) Uani 1 d G .
C5C C -0.0300(2) 0.7579(2) 0.09943(8) 0.0454(14) Uani 1 d G .
C6C C 0.01490(15) 0.7050(2) 0.09218(7) 0.0358(12) Uani 1 d G .
H2C H 0.0261(2) 0.5825(3) 0.15751(11) 0.043 Uiso 1 d G .
H3C H -0.0496(3) 0.6718(3) 0.16973(10) 0.043 Uiso 1 d G .
H4C H -0.0849(2) 0.7819(3) 0.13328(13) 0.043 Uiso 1 d G .
H5C H -0.0444(2) 0.8027(2) 0.08456(12) 0.043 Uiso 1 d G .
H6C H 0.0314(2) 0.7135(3) 0.07232(9) 0.043 Uiso 1 d G .
C1D C 0.04533(12) 0.46969(15) 0.09814(8) 0.0247(10) Uani 1 d G .
C2D C -0.01936(12) 0.4715(2) 0.09032(9) 0.0394(13) Uani 1 d G .
C3D C -0.05286(10) 0.3990(2) 0.08425(10) 0.0448(14) Uani 1 d G .
C4D C -0.02169(14) 0.3246(2) 0.08601(9) 0.0401(13) Uani 1 d G .
C5D C 0.04297(14) 0.32283(14) 0.09385(9) 0.0413(13) Uani 1 d G .
C6D C 0.07650(10) 0.3953(2) 0.09989(9) 0.0337(11) Uani 1 d G .
H2D H -0.0408(2) 0.5227(2) 0.08912(14) 0.040 Uiso 1 d G .
H3D H -0.09737(10) 0.4002(3) 0.07886(14) 0.040 Uiso 1 d G .
H4D H -0.0447(2) 0.2747(2) 0.08183(14) 0.040 Uiso 1 d G .
H5D H 0.0644(2) 0.2717(2) 0.09507(14) 0.040 Uiso 1 d G .
H6D H 0.12101(10) 0.3941(3) 0.10527(13) 0.040 Uiso 1 d G .
C1E C 0.25787(13) 0.5960(2) 0.22841(6) 0.0257(10) Uani 1 d G .
C2E C 0.31039(11) 0.5916(2) 0.25471(8) 0.0347(12) Uani 1 d G .
C3E C 0.30497(14) 0.6029(2) 0.28819(6) 0.0438(14) Uani 1 d G .
C4E C 0.2470(2) 0.6186(2) 0.29536(6) 0.051(2) Uani 1 d G .
C5E C 0.19456(13) 0.6229(2) 0.26908(9) 0.050(2) Uani 1 d G .
C6E C 0.19996(11) 0.6116(2) 0.23560(7) 0.0364(12) Uani 1 d G .
H2E H 0.35025(12) 0.5808(3) 0.24977(11) 0.044 Uiso 1 d G .
H3E H 0.3411(2) 0.5999(3) 0.30628(8) 0.044 Uiso 1 d G .
H4E H 0.2433(2) 0.6263(4) 0.31839(7) 0.044 Uiso 1 d G .
H5E H 0.1547(2) 0.6337(4) 0.27401(12) 0.044 Uiso 1 d G .
H6E H 0.16381(13) 0.6146(3) 0.21751(9) 0.044 Uiso 1 d G .
C1F C 0.31574(13) 0.4909(2) 0.18867(8) 0.0279(10) Uani 1 d G .
C2F C 0.37187(15) 0.4904(2) 0.17810(9) 0.0416(13) Uani 1 d G .
C3F C 0.40995(14) 0.4217(2) 0.18367(11) 0.058(2) Uani 1 d G .
C4F C 0.3919(2) 0.3535(2) 0.19977(11) 0.055(2) Uani 1 d G .
C5F C 0.3358(2) 0.3540(2) 0.21034(10) 0.050(2) Uani 1 d G .
C6F C 0.29770(13) 0.4227(2) 0.20477(9) 0.0393(12) Uani 1 d G .
H2F H 0.3843(2) 0.5373(2) 0.16700(13) 0.047 Uiso 1 d G .
H3F H 0.4486(2) 0.4214(3) 0.1764(2) 0.047 Uiso 1 d G .
H4F H 0.4181(2) 0.3063(2) 0.2036(2) 0.047 Uiso 1 d G .
H5F H 0.3235(2) 0.3071(2) 0.22145(14) 0.047 Uiso 1 d G .
H6F H 0.2591(2) 0.4230(3) 0.21203(13) 0.047 Uiso 1 d G .
C1G C 0.38320(11) 0.6624(2) 0.12463(7) 0.0262(10) Uani 1 d G .
C2G C 0.37790(12) 0.6240(2) 0.09329(7) 0.0347(11) Uani 1 d G .
C3G C 0.4304(2) 0.5921(2) 0.08405(7) 0.0431(14) Uani 1 d G .
C4G C 0.48826(12) 0.5986(2) 0.10614(9) 0.0475(15) Uani 1 d G .
C5G C 0.49357(10) 0.6369(2) 0.13745(8) 0.0442(14) Uani 1 d G .
C6G C 0.44106(13) 0.6688(2) 0.14671(6) 0.0369(12) Uani 1 d G .
H2G H 0.33809(14) 0.6196(3) 0.07810(9) 0.044 Uiso 1 d G .
H3G H 0.4268(2) 0.5658(3) 0.06248(9) 0.044 Uiso 1 d G .
H4G H 0.5244(2) 0.5766(3) 0.09978(13) 0.044 Uiso 1 d G .
H5G H 0.53338(12) 0.6414(3) 0.15264(11) 0.044 Uiso 1 d G .
H6G H 0.4447(2) 0.6952(3) 0.16827(8) 0.044 Uiso 1 d G .
C1H C 0.32531(14) 0.81292(13) 0.13935(7) 0.0243(10) Uani 1 d G .
C2H C 0.36563(14) 0.8478(2) 0.16709(7) 0.0356(12) Uani 1 d G .
C3H C 0.37286(14) 0.9322(2) 0.16913(7) 0.0407(13) Uani 1 d G .
C4H C 0.3397(2) 0.98179(13) 0.14343(9) 0.0412(13) Uani 1 d G .
C5H C 0.29942(15) 0.9469(2) 0.11567(7) 0.0385(12) Uani 1 d G .
C6H C 0.29217(13) 0.8625(2) 0.11364(6) 0.0329(11) Uani 1 d G .
H2H H 0.3884(2) 0.8137(2) 0.18478(9) 0.040 Uiso 1 d G .
H3H H 0.4006(2) 0.9562(2) 0.18821(9) 0.040 Uiso 1 d G .
H4H H 0.3447(2) 1.03990(13) 0.14484(12) 0.040 Uiso 1 d G .
H5H H 0.2767(2) 0.9810(2) 0.09798(10) 0.040 Uiso 1 d G .
H6H H 0.2644(2) 0.8385(2) 0.09454(8) 0.040 Uiso 1 d G .
P5 P 0.66430(7) 0.62730(10) 0.07993(6) 0.0570(5) Uani 1 d . .
F1 F 0.7334(2) 0.6335(3) 0.1016(2) 0.142(3) Uani 1 d . .
F2 F 0.5946(2) 0.6200(3) 0.05936(13) 0.0928(15) Uani 1 d . .
F3 F 0.6608(3) 0.7218(3) 0.0729(2) 0.134(3) Uani 1 d . .
F4 F 0.6409(3) 0.6380(4) 0.11345(13) 0.121(2) Uani 1 d . .
F5 F 0.6667(2) 0.5315(3) 0.08394(14) 0.097(2) Uani 1 d . .
F6 F 0.6883(4) 0.6157(5) 0.0471(2) 0.198(4) Uani 1 d . .
P6 P 0.0000 0.15146(14) 0.2500 0.0413(5) Uani 1 d S .
F7 F 0.04607(15) 0.2193(2) 0.26874(8) 0.0537(9) Uani 1 d . .
F8 F 0.0464(2) 0.0836(3) 0.26930(12) 0.0845(13) Uani 1 d . .
F9 F 0.0352(2) 0.1467(3) 0.22059(10) 0.0845(14) Uani 1 d . .
P7 P 0.0000 0.61530(14) 0.2500 0.0436(5) Uani 1 d S .
F10 F 0.0459(2) 0.6129(4) 0.22471(10) 0.092(2) Uani 1 d . .
F11 F 0.0549(5) 0.6637(13) 0.2763(3) 0.120(7) Uani 0.50 d P .
F12 F 0.0301(10) 0.5357(14) 0.2654(5) 0.149(9) Uani 0.50 d P .
F13 F 0.0471(7) 0.5748(13) 0.2788(4) 0.088(6) Uani 0.50 d P .
F14 F 0.0193(9) 0.6985(8) 0.2636(5) 0.159(10) Uani 0.50 d P .
Cl1 Cl 0.06771(8) 0.61889(13) 0.49694(6) 0.0792(6) Uani 1 d . .
Cl2 Cl 0.16396(11) 0.69203(15) 0.46706(6) 0.0944(7) Uani 1 d . .
C1CL C 0.1067(3) 0.7097(5) 0.4909(2) 0.073(2) Uani 1 d . .
H1CA H 0.1266(3) 0.7329(5) 0.5133(2) 0.088 Uiso 1 calc R .
H1CB H 0.0763(3) 0.7501(5) 0.4789(2) 0.088 Uiso 1 calc R .

loop_
_atom_type_symbol
_atom_type_description
_atom_type_scat_dispersion_real
_atom_type_scat_dispersion_imag
_atom_type_scat_source
C C 0.0033 0.0016 'International Tables Vol C Tables 4.2.6.8 and 6.1.1.4'
H H 0.0000 0.0000 'International Tables Vol C Tables 4.2.6.8 and 6.1.1.4'
N N 0.0061 0.0033 'International Tables Vol C Tables 4.2.6.8 and 6.1.1.4'
F F 0.0171 0.0103 'International Tables Vol C Tables 4.2.6.8 and 6.1.1.4'
P P 0.1023 0.0942 'International Tables Vol C Tables 4.2.6.8 and 6.1.1.4'
Cl Cl 0.1484 0.1585 'International Tables Vol C Tables 4.2.6.8 and 6.1.1.4'
Ni Ni 0.3393 1.1124 'International Tables Vol C Tables 4.2.6.8 and 6.1.1.4'

loop_
_geom_angle_atom_site_label_1
_geom_angle_atom_site_label_2
_geom_angle_atom_site_label_3
_geom_angle
_geom_angle_site_symmetry_1
_geom_angle_site_symmetry_3
_geom_angle_publ_flag
C1 Ni1 C2 147.2(2) . . ?
C1 Ni1 P4 97.66(14) . . ?
C2 Ni1 P4 91.63(14) . . ?
C1 Ni1 P1 91.00(14) . . ?
C2 Ni1 P1 104.53(15) . . ?
P4 Ni1 P1 134.79(6) . . ?
C1 Ni1 Ni2 66.20(15) . . ?
C2 Ni1 Ni2 81.1(2) . . ?
P4 Ni1 Ni2 112.13(6) . . ?
P1 Ni1 Ni2 111.95(5) . . ?
C3 Ni2 P2 93.90(14) . . ?
C3 Ni2 P3 94.39(14) . . ?
P2 Ni2 P3 170.39(5) . . ?
C3 Ni2 C1 133.0(2) . . ?
P2 Ni2 C1 89.79(12) . . ?
P3 Ni2 C1 88.12(12) . . ?
C3 Ni2 Ni1 178.27(14) . . ?
P2 Ni2 Ni1 85.05(5) . . ?
P3 Ni2 Ni1 86.78(6) . . ?
C1 Ni2 Ni1 45.73(12) . . ?
C1A P1 C1B 102.7(2) . . ?
C1A P1 C12P 103.7(2) . . ?
C1B P1 C12P 103.9(2) . . ?
C1A P1 Ni1 115.94(12) . . ?
C1B P1 Ni1 127.08(11) . . ?
C12P P1 Ni1 100.56(14) . . ?
C1C P2 C1D 103.1(2) . . ?
C1C P2 C12P 107.2(2) . . ?
C1D P2 C12P 100.1(2) . . ?
C1C P2 Ni2 111.13(12) . . ?
C1D P2 Ni2 116.20(11) . . ?
C12P P2 Ni2 117.59(15) . . ?
C1E P3 C1F 101.4(2) . . ?
C1E P3 C34P 100.5(2) . . ?
C1F P3 C34P 106.4(2) . . ?
C1E P3 Ni2 116.14(12) . . ?
C1F P3 Ni2 111.29(12) . . ?
C34P P3 Ni2 119.09(14) . . ?
C1G P4 C1H 103.9(2) . . ?
C1G P4 C34P 105.7(2) . . ?
C1H P4 C34P 102.8(2) . . ?
C1G P4 Ni1 123.35(12) . . ?
C1H P4 Ni1 118.17(11) . . ?
C34P P4 Ni1 100.21(15) . . ?
P2 C12P P1 113.0(2) . . ?
P3 C34P P4 114.7(2) . . ?
C1 N1 C12 176.7(5) . . ?
C2 N2 C8 174.2(5) . . ?
C3 N3 C4 178.6(5) . . ?
N1 C1 Ni1 172.4(4) . . ?
N1 C1 Ni2 119.4(4) . . ?
Ni1 C1 Ni2 68.07(15) . . ?
N2 C2 Ni1 173.7(4) . . ?
N3 C3 Ni2 176.4(4) . . ?
N3 C4 C6 107.8(5) . . ?
N3 C4 C5 106.6(4) . . ?
C6 C4 C5 112.1(6) . . ?
N3 C4 C7 106.0(5) . . ?
C6 C4 C7 112.4(6) . . ?
C5 C4 C7 111.5(6) . . ?
N2 C8 C11 108.3(5) . . ?
N2 C8 C9 108.3(5) . . ?
C11 C8 C9 111.4(6) . . ?
N2 C8 C10 106.2(4) . . ?
C11 C8 C10 112.3(6) . . ?
C9 C8 C10 110.2(6) . . ?
N1 C12 C15 107.7(4) . . ?
N1 C12 C13 107.8(4) . . ?
C15 C12 C13 110.3(5) . . ?
N1 C12 C14 107.9(4) . . ?
C15 C12 C14 111.9(5) . . ?
C13 C12 C14 111.0(5) . . ?
C6A C1A C2A 119.9 . . ?
C6A C1A P1 124.3(2) . . ?
C2A C1A P1 115.5(2) . . ?
C1A C2A C3A 120.1 . . ?
C4A C3A C2A 119.9 . . ?
C3A C4A C5A 119.9 . . ?
C4A C5A C6A 120.2 . . ?
C1A C6A C5A 119.9 . . ?
C2B C1B C6B 120.0 . . ?
C2B C1B P1 119.9(2) . . ?
C6B C1B P1 120.1(2) . . ?
C1B C2B C3B 120.0 . . ?
C2B C3B C4B 120.0 . . ?
C5B C4B C3B 120.0 . . ?
C4B C5B C6B 120.0 . . ?
C5B C6B C1B 120.0 . . ?
C6C C1C C2C 120.0 . . ?
C6C C1C P2 122.2(2) . . ?
C2C C1C P2 117.7(2) . . ?
C3C C2C C1C 120.1 . . ?
C4C C3C C2C 119.9 . . ?
C3C C4C C5C 119.9 . . ?
C6C C5C C4C 120.2 . . ?
C1C C6C C5C 119.9 . . ?
C6D C1D C2D 120.1 . . ?
C6D C1D P2 118.8(2) . . ?
C2D C1D P2 121.1(2) . . ?
C3D C2D C1D 120.0 . . ?
C2D C3D C4D 119.9 . . ?
C3D C4D C5D 120.1 . . ?
C6D C5D C4D 120.1 . . ?
C5D C6D C1D 119.9 . . ?
C2E C1E C6E 120.0 . . ?
C2E C1E P3 119.4(2) . . ?
C6E C1E P3 120.6(2) . . ?
C1E C2E C3E 119.9 . . ?
C2E C3E C4E 120.1 . . ?
C5E C4E C3E 120.0 . . ?
C4E C5E C6E 119.9 . . ?
C5E C6E C1E 120.1 . . ?
C6F C1F C2F 120.1 . . ?
C6F C1F P3 117.7(2) . . ?
C2F C1F P3 122.1(2) . . ?
C3F C2F C1F 120.1 . . ?
C2F C3F C4F 119.9 . . ?
C3F C4F C5F 120.0 . . ?
C6F C5F C4F 120.1 . . ?
C5F C6F C1F 119.8 . . ?
C6G C1G C2G 119.9 . . ?
C6G C1G P4 122.3(2) . . ?
C2G C1G P4 117.8(2) . . ?
C1G C2G C3G 120.0 . . ?
C4G C3G C2G 120.0 . . ?
C5G C4G C3G 119.9 . . ?
C4G C5G C6G 120.1 . . ?
C1G C6G C5G 120.0 . . ?
C2H C1H C6H 120.0 . . ?
C2H C1H P4 122.4(2) . . ?
C6H C1H P4 117.5(2) . . ?
C3H C2H C1H 120.0 . . ?
C2H C3H C4H 120.0 . . ?
C5H C4H C3H 120.0 . . ?
C6H C5H C4H 120.0 . . ?
C5H C6H C1H 120.0 . . ?
F6 P5 F4 179.1(4) . . ?
F6 P5 F3 88.8(4) . . ?
F4 P5 F3 91.9(4) . . ?
F6 P5 F5 87.5(4) . . ?
F4 P5 F5 91.9(4) . . ?
F3 P5 F5 175.6(4) . . ?
F6 P5 F2 91.0(5) . . ?
F4 P5 F2 89.7(3) . . ?
F3 P5 F2 88.6(3) . . ?
F5 P5 F2 89.2(3) . . ?
F6 P5 F1 90.7(5) . . ?
F4 P5 F1 88.7(4) . . ?
F3 P5 F1 92.3(3) . . ?
F5 P5 F1 90.0(3) . . ?
F2 P5 F1 178.2(4) . . ?
F9 P6 F9 174.3(4) 2 . ?
F9 P6 F7 92.7(2) 2 . ?
F9 P6 F7 91.4(2) . . ?
F9 P6 F7 91.4(2) 2 2 ?
F9 P6 F7 92.7(2) . 2 ?
F7 P6 F7 90.9(3) . 2 ?
F9 P6 F8 87.9(3) 2 2 ?
F9 P6 F8 88.1(3) . 2 ?
F7 P6 F8 179.3(2) . 2 ?
F7 P6 F8 88.8(2) 2 2 ?
F9 P6 F8 88.1(3) 2 . ?
F9 P6 F8 87.9(3) . . ?
F7 P6 F8 88.8(2) . . ?
F7 P6 F8 179.3(2) 2 . ?
F8 P6 F8 91.6(4) 2 . ?
F14 P7 F14 48.7(12) . 2 ?
F14 P7 F13 139.9(11) . 2 ?
F14 P7 F13 91.4(9) 2 2 ?
F14 P7 F13 91.4(9) . . ?
F14 P7 F13 139.9(11) 2 . ?
F13 P7 F13 128.7(15) 2 . ?
F14 P7 F12 171.0(13) . 2 ?
F14 P7 F12 124.2(9) 2 2 ?
F13 P7 F12 32.9(10) 2 2 ?
F13 P7 F12 95.9(13) . 2 ?
F14 P7 F12 124.2(9) . . ?
F14 P7 F12 171.0(13) 2 . ?
F13 P7 F12 95.9(13) 2 . ?
F13 P7 F12 32.9(10) . . ?
F12 P7 F12 63.5(17) 2 . ?
F14 P7 F10 87.6(9) . 2 ?
F14 P7 F10 95.0(9) 2 2 ?
F13 P7 F10 93.1(6) 2 2 ?
F13 P7 F10 85.7(6) . 2 ?
F12 P7 F10 87.7(8) 2 2 ?
F12 P7 F10 90.0(8) . 2 ?
F14 P7 F10 95.0(9) . . ?
F14 P7 F10 87.6(9) 2 . ?
F13 P7 F10 85.7(6) 2 . ?
F13 P7 F10 93.1(6) . . ?
F12 P7 F10 90.0(8) 2 . ?
F12 P7 F10 87.7(8) . . ?
F10 P7 F10 177.2(5) 2 . ?
F14 P7 F11 37.6(8) . . ?
F14 P7 F11 84.7(13) 2 . ?
F13 P7 F11 171.5(9) 2 . ?
F13 P7 F11 55.3(9) . . ?
F12 P7 F11 150.7(14) 2 . ?
F12 P7 F11 87.3(10) . . ?
F10 P7 F11 94.7(4) 2 . ?
F10 P7 F11 86.6(4) . . ?
F14 P7 F11 84.7(13) . 2 ?
F14 P7 F11 37.6(8) 2 2 ?
F13 P7 F11 55.3(9) 2 2 ?
F13 P7 F11 171.5(9) . 2 ?
F12 P7 F11 87.3(10) 2 2 ?
F12 P7 F11 150.7(14) . 2 ?
F10 P7 F11 86.6(4) 2 2 ?
F10 P7 F11 94.7(4) . 2 ?
F11 P7 F11 121.9(17) . 2 ?
F14 F11 F13 120.1(14) . . ?
F14 F11 P7 63.9(10) . . ?
F13 F11 P7 58.9(7) . . ?
F13 F12 P7 73.5(22) . . ?
F13 F12 F12 130.8(22) . 2 ?
P7 F12 F12 58.3(9) . 2 ?
F12 F13 F11 136.6(26) . . ?
F12 F13 P7 73.5(18) . . ?
F11 F13 P7 65.8(9) . . ?
F11 F14 F14 139.3(22) . 2 ?
F11 F14 P7 78.5(13) . . ?
F14 F14 P7 65.7(6) 2 . ?
Cl1 C1CL Cl2 111.5(4) . . ?

loop_
_geom_bond_atom_site_label_1
_geom_bond_atom_site_label_2
_geom_bond_distance
_geom_bond_site_symmetry_2
_geom_bond_publ_flag
Ni1 C1 1.847(5) . ?
Ni1 C2 1.850(5) . ?
Ni1 P4 2.233(2) . ?
Ni1 P1 2.234(2) . ?
Ni1 Ni2 2.3931(13) . ?
Ni2 C3 1.854(5) . ?
Ni2 P2 2.234(2) . ?
Ni2 P3 2.241(2) . ?
Ni2 C1 2.360(5) . ?
P1 C1A 1.833(3) . ?
P1 C1B 1.835(2) . ?
P1 C12P 1.852(4) . ?
P2 C1C 1.824(3) . ?
P2 C1D 1.840(3) . ?
P2 C12P 1.843(5) . ?
P3 C1E 1.829(3) . ?
P3 C1F 1.834(3) . ?
P3 C34P 1.847(4) . ?
P4 C1G 1.834(2) . ?
P4 C1H 1.838(3) . ?
P4 C34P 1.852(4) . ?
N1 C1 1.157(6) . ?
N1 C12 1.461(6) . ?
N2 C2 1.146(6) . ?
N2 C8 1.458(6) . ?
N3 C3 1.137(6) . ?
N3 C4 1.464(6) . ?
C4 C6 1.494(9) . ?
C4 C5 1.509(8) . ?
C4 C7 1.511(9) . ?
C8 C11 1.501(9) . ?
C8 C9 1.522(9) . ?
C8 C10 1.535(8) . ?
C12 C15 1.526(7) . ?
C12 C13 1.527(7) . ?
C12 C14 1.533(7) . ?
C1A C6A 1.39 . ?
C1A C2A 1.39 . ?
C2A C3A 1.39 . ?
C3A C4A 1.39 . ?
C4A C5A 1.39 . ?
C5A C6A 1.39 . ?
C1B C2B 1.39 . ?
C1B C6B 1.39 . ?
C2B C3B 1.39 . ?
C3B C4B 1.39 . ?
C4B C5B 1.39 . ?
C5B C6B 1.39 . ?
C1C C6C 1.39 . ?
C1C C2C 1.39 . ?
C2C C3C 1.39 . ?
C3C C4C 1.39 . ?
C4C C5C 1.39 . ?
C5C C6C 1.39 . ?
C1D C6D 1.39 . ?
C1D C2D 1.39 . ?
C2D C3D 1.39 . ?
C3D C4D 1.39 . ?
C4D C5D 1.39 . ?
C5D C6D 1.39 . ?
C1E C2E 1.39 . ?
C1E C6E 1.39 . ?
C2E C3E 1.39 . ?
C3E C4E 1.39 . ?
C4E C5E 1.39 . ?
C5E C6E 1.39 . ?
C1F C6F 1.39 . ?
C1F C2F 1.39 . ?
C2F C3F 1.39 . ?
C3F C4F 1.39 . ?
C4F C5F 1.39 . ?
C5F C6F 1.39 . ?
C1G C6G 1.39 . ?
C1G C2G 1.39 . ?
C2G C3G 1.39 . ?
C3G C4G 1.39 . ?
C4G C5G 1.39 . ?
C5G C6G 1.39 . ?
C1H C2H 1.39 . ?
C1H C6H 1.39 . ?
C2H C3H 1.39 . ?
C3H C4H 1.39 . ?
C4H C5H 1.39 . ?
C5H C6H 1.39 . ?
P5 F6 1.538(7) . ?
P5 F4 1.557(6) . ?
P5 F3 1.568(5) . ?
P5 F5 1.573(5) . ?
P5 F2 1.583(4) . ?
P5 F1 1.585(5) . ?
P6 F9 1.553(4) 2 ?
P6 F9 1.553(4) . ?
P6 F7 1.581(4) . ?
P6 F7 1.581(4) 2 ?
P6 F8 1.592(4) 2 ?
P6 F8 1.592(4) . ?
P7 F14 1.493(13) . ?
P7 F14 1.493(13) 2 ?
P7 F13 1.529(15) 2 ?
P7 F13 1.529(14) . ?
P7 F12 1.53(2) 2 ?
P7 F12 1.53(2) . ?
P7 F10 1.585(4) 2 ?
P7 F10 1.585(4) . ?
P7 F11 1.628(11) . ?
P7 F11 1.628(11) 2 ?
F11 F14 1.01(2) . ?
F11 F13 1.47(2) . ?
F12 F13 0.87(3) . ?
F12 F12 1.61(4) 2 ?
F14 F14 1.23(3) 2 ?
Cl1 C1CL 1.758(8) . ?
Cl2 C1CL 1.768(8) . ?
